data_4350578
loop_
_publ_author_name
'Afshar, Raman K.'
'Eroy-Reveles, Aura A'
'Olmstead, Marilyn M.'
'Mascharak, Pradip K.'

_publ_section_title
;
 Stoichiometric and catalytic secondary O-atom transfer by Fe(III)-NO2
 complexes derived from a planar tetradentate non-heme ligand:
 reminiscence of heme chemistry.
;
_journal_issue 25
_journal_name_full 'Inorganic chemistry'
_journal_page_first 10347
_journal_page_last 10354
_journal_paper_doi 10.1021/ic0614115
_journal_volume 45
_journal_year 2006
_chemical_formula_sum 'C25.5 H19.5 Fe N6.5 O4'
_chemical_formula_weight 536.83
_chemical_name_common '[(bpb)Fe(NO2)(py)].0.5py'
_space_group_IT_number 14
_space_group_name_Hall '-P 2ybc'
_space_group_name_H-M_alt 'P 1 21/c 1'
_symmetry_cell_setting monoclinic
_symmetry_space_group_name_H-M 'P 1 21/c 1'
_atom_sites_solution_hydrogens geom
_atom_sites_solution_primary direct
_atom_sites_solution_secondary difmap
_audit_creation_method SHELXL-97
_cell_angle_alpha 90.00
_cell_angle_beta 112.451(2)
_cell_angle_gamma 90.00
_cell_formula_units_Z 4
_cell_length_a 15.7696(10)
_cell_length_b 10.0146(7)
_cell_length_c 15.6912(10)
_cell_measurement_reflns_used 628
_cell_measurement_temperature 90(2)
_cell_measurement_theta_max 20.0
_cell_measurement_theta_min 2.5
_cell_volume 2290.2(3)
_computing_cell_refinement SMART
_computing_data_collection 'SMART 5.054 (Bruker, 2002)'
_computing_data_reduction 'SAINT 6.45A (Bruker, 2003)'
_computing_molecular_graphics 'SHELXTL 5.1, XP (Sheldrick, 1994)'
_computing_publication_material SHELXL97
_computing_structure_refinement 'SHELXL97 (Sheldrick, 1997)'
_computing_structure_solution 'SHELXS97 (Sheldrick, 1990)'
_diffrn_ambient_temperature 90(2)
_diffrn_detector_area_resol_mean 8.2
_diffrn_measured_fraction_theta_full 1.000
_diffrn_measured_fraction_theta_max 1.000
_diffrn_measurement_device_type 'Bruker SMART 1000'
_diffrn_measurement_method \w
_diffrn_radiation_monochromator graphite
_diffrn_radiation_source 'fine-focus sealed tube'
_diffrn_radiation_type MoK\a
_diffrn_radiation_wavelength 0.71073
_diffrn_reflns_av_R_equivalents 0.1087
_diffrn_reflns_av_sigmaI/netI 0.0866
_diffrn_reflns_limit_h_max 18
_diffrn_reflns_limit_h_min -18
_diffrn_reflns_limit_k_max 12
_diffrn_reflns_limit_k_min -12
_diffrn_reflns_limit_l_max 18
_diffrn_reflns_limit_l_min -18
_diffrn_reflns_number 21543
_diffrn_reflns_theta_full 25.34
_diffrn_reflns_theta_max 25.34
_diffrn_reflns_theta_min 1.40
_diffrn_standards_number 0
_exptl_absorpt_coefficient_mu 0.708
_exptl_absorpt_correction_T_max 0.972
_exptl_absorpt_correction_T_min 0.871
_exptl_absorpt_correction_type multi-scan
_exptl_absorpt_process_details 'SADABS 2.10 (Sheldrick, 2003)'
_exptl_crystal_colour black
_exptl_crystal_density_diffrn 1.557
_exptl_crystal_density_method 'not measured'
_exptl_crystal_description needle
_exptl_crystal_F_000 1104
_exptl_crystal_size_max 0.20
_exptl_crystal_size_mid 0.06
_exptl_crystal_size_min 0.04
_refine_diff_density_max 0.659
_refine_diff_density_min -1.282
_refine_diff_density_rms 0.128
_refine_ls_extinction_method none
_refine_ls_goodness_of_fit_ref 1.050
_refine_ls_hydrogen_treatment constr
_refine_ls_matrix_type full
_refine_ls_number_parameters 307
_refine_ls_number_reflns 4189
_refine_ls_number_restraints 0
_refine_ls_restrained_S_all 1.050
_refine_ls_R_factor_all 0.1215
_refine_ls_R_factor_gt 0.0699
_refine_ls_shift/su_max 0.000
_refine_ls_shift/su_mean 0.000
_refine_ls_structure_factor_coef Fsqd
_refine_ls_weighting_details 'calc w=1/[\s^2^(Fo^2^)+(0.0891P)^2^+8.5690P] where P=(Fo^2^+2Fc^2^)/3'
_refine_ls_weighting_scheme calc
_refine_ls_wR_factor_gt 0.1661
_refine_ls_wR_factor_ref 0.2025
_reflns_number_gt 2631
_reflns_number_total 4189
_reflns_threshold_expression I>2\s(I)
_cod_data_source_file ic0614115si20060727_045540.cif
_cod_data_source_block mn1595
_cod_original_sg_symbol_H-M 'P 21/c'
_cod_original_formula_sum 'C25.50 H19.50 Fe N6.50 O4'
_cod_database_code 4350578

loop_
_symmetry_equiv_pos_as_xyz
'x, y, z'
'-x, y+1/2, -z+1/2'
'-x, -y, -z'
'x, -y-1/2, z-1/2'

loop_
_atom_site_label
_atom_site_type_symbol
_atom_site_fract_x
_atom_site_fract_y
_atom_site_fract_z
_atom_site_U_iso_or_equiv
_atom_site_adp_type
_atom_site_occupancy
_atom_site_symmetry_multiplicity
_atom_site_calc_flag
_atom_site_refinement_flags
Fe1 Fe 0.25628(6) 0.14639(8) 0.32916(5) 0.0160(3) Uani 1 1 d .
O1 O 0.0225(3) 0.1019(4) 0.1071(3) 0.0225(9) Uani 1 1 d .
O2 O 0.5038(3) 0.0749(5) 0.3222(3) 0.0293(11) Uani 1 1 d .
O3 O 0.2343(3) -0.1274(4) 0.3448(3) 0.0268(10) Uani 1 1 d .
O4 O 0.2572(3) -0.0199(4) 0.4689(3) 0.0280(10) Uani 1 1 d .
N1 N 0.1395(3) 0.1997(5) 0.3420(3) 0.0189(11) Uani 1 1 d .
N2 N 0.1755(3) 0.0933(5) 0.2115(3) 0.0188(11) Uani 1 1 d .
N3 N 0.3466(3) 0.0788(5) 0.2896(3) 0.0202(11) Uani 1 1 d .
N4 N 0.3679(3) 0.1917(5) 0.4435(3) 0.0205(11) Uani 1 1 d .
N5 N 0.2480(3) -0.0227(5) 0.3865(3) 0.0204(11) Uani 1 1 d .
N6 N 0.2676(3) 0.3353(5) 0.2874(3) 0.0175(11) Uani 1 1 d .
C1 C 0.1222(4) 0.2469(6) 0.4152(4) 0.0185(13) Uani 1 1 d .
H1 H 0.1719 0.2543 0.4731 0.022 Uiso 1 1 calc R
C2 C 0.0368(4) 0.2842(6) 0.4091(4) 0.0206(13) Uani 1 1 d .
H2 H 0.0285 0.3191 0.4617 0.025 Uiso 1 1 calc R
C3 C -0.0376(4) 0.2711(6) 0.3266(4) 0.0229(14) Uani 1 1 d .
H3 H -0.0973 0.2974 0.3212 0.027 Uiso 1 1 calc R
C4 C -0.0225(4) 0.2184(6) 0.2514(4) 0.0226(14) Uani 1 1 d .
H4 H -0.0723 0.2065 0.1940 0.027 Uiso 1 1 calc R
C5 C 0.0653(4) 0.1837(6) 0.2613(4) 0.0174(12) Uani 1 1 d .
C6 C 0.0848(4) 0.1218(6) 0.1835(4) 0.0213(13) Uani 1 1 d .
C7 C 0.2161(4) 0.0235(6) 0.1581(4) 0.0194(13) Uani 1 1 d .
C8 C 0.1709(4) -0.0381(6) 0.0730(4) 0.0209(13) Uani 1 1 d .
H8 H 0.1061 -0.0321 0.0427 0.025 Uiso 1 1 calc R
C9 C 0.2219(4) -0.1077(6) 0.0335(4) 0.0254(14) Uani 1 1 d .
H9 H 0.1916 -0.1501 -0.0244 0.030 Uiso 1 1 calc R
C10 C 0.3177(5) -0.1176(6) 0.0770(4) 0.0300(16) Uani 1 1 d .
H10 H 0.3512 -0.1665 0.0485 0.036 Uiso 1 1 calc R
C11 C 0.3637(4) -0.0565(6) 0.1612(4) 0.0224(14) Uani 1 1 d .
H11 H 0.4286 -0.0618 0.1903 0.027 Uiso 1 1 calc R
C12 C 0.3127(4) 0.0135(6) 0.2028(4) 0.0200(13) Uani 1 1 d .
C13 C 0.4358(4) 0.0985(6) 0.3424(4) 0.0219(13) Uani 1 1 d .
C14 C 0.4467(4) 0.1558(6) 0.4334(4) 0.0192(13) Uani 1 1 d .
C15 C 0.5319(4) 0.1677(6) 0.5046(4) 0.0241(14) Uani 1 1 d .
H15 H 0.5860 0.1411 0.4960 0.029 Uiso 1 1 calc R
C16 C 0.5371(4) 0.2187(7) 0.5878(4) 0.0279(15) Uani 1 1 d .
H16 H 0.5947 0.2252 0.6379 0.034 Uiso 1 1 calc R
C17 C 0.4582(4) 0.2602(6) 0.5979(4) 0.0250(14) Uani 1 1 d .
H17 H 0.4609 0.2984 0.6543 0.030 Uiso 1 1 calc R
C18 C 0.3751(4) 0.2451(6) 0.5246(4) 0.0231(14) Uani 1 1 d .
H18 H 0.3208 0.2738 0.5318 0.028 Uiso 1 1 calc R
C19 C 0.2948(4) 0.3578(6) 0.2165(4) 0.0207(13) Uani 1 1 d .
H19 H 0.3048 0.2831 0.1842 0.025 Uiso 1 1 calc R
C20 C 0.3084(4) 0.4827(6) 0.1894(4) 0.0247(14) Uani 1 1 d .
H20 H 0.3294 0.4939 0.1406 0.030 Uiso 1 1 calc R
C21 C 0.2916(4) 0.5919(7) 0.2332(4) 0.0288(15) Uani 1 1 d .
H21 H 0.2996 0.6796 0.2145 0.035 Uiso 1 1 calc R
C22 C 0.2628(5) 0.5720(6) 0.3049(4) 0.0276(15) Uani 1 1 d .
H22 H 0.2501 0.6457 0.3363 0.033 Uiso 1 1 calc R
C23 C 0.2529(4) 0.4433(6) 0.3299(4) 0.0209(13) Uani 1 1 d .
H23 H 0.2346 0.4304 0.3804 0.025 Uiso 1 1 calc R
C24 C 0.0288 -0.0694 0.4429 0.036 Uani 1 1 d .
H24 H 0.0503 -0.1183 0.4033 0.043 Uiso 1 1 d .
C25 C -0.0614 -0.0347 0.4121 0.029 Uani 0.50 1 d P
N7 N -0.0614 -0.0347 0.4121 0.029 Uani 0.50 1 d P
H25 H -0.1031 -0.0588 0.3522 0.035 Uiso 0.50 1 d P
C26 C -0.0893 0.0360 0.4708 0.033 Uani 1 1 d .
H26 H -0.1516 0.0626 0.4515 0.039 Uiso 1 1 d .

loop_
_atom_site_aniso_label
_atom_site_aniso_U_11
_atom_site_aniso_U_22
_atom_site_aniso_U_33
_atom_site_aniso_U_23
_atom_site_aniso_U_13
_atom_site_aniso_U_12
Fe1 0.0168(5) 0.0119(4) 0.0189(4) -0.0001(3) 0.0063(3) 0.0005(4)
O1 0.019(2) 0.024(2) 0.019(2) -0.0027(17) 0.0019(18) -0.0033(18)
O2 0.019(2) 0.037(3) 0.033(3) -0.005(2) 0.0112(19) 0.002(2)
O3 0.038(3) 0.015(2) 0.031(2) -0.0037(19) 0.017(2) -0.001(2)
O4 0.031(3) 0.023(3) 0.028(3) 0.0016(19) 0.010(2) -0.001(2)
N1 0.026(3) 0.010(2) 0.016(2) 0.0007(19) 0.003(2) 0.000(2)
N2 0.019(3) 0.012(2) 0.028(3) -0.001(2) 0.012(2) 0.001(2)
N3 0.022(3) 0.012(3) 0.020(3) 0.000(2) 0.002(2) -0.001(2)
N4 0.021(3) 0.014(3) 0.025(3) 0.003(2) 0.007(2) -0.001(2)
N5 0.014(3) 0.028(3) 0.016(3) -0.001(2) 0.0022(19) 0.007(2)
N6 0.020(3) 0.011(3) 0.020(2) 0.0010(19) 0.006(2) 0.000(2)
C1 0.024(3) 0.016(3) 0.018(3) -0.003(2) 0.010(2) -0.002(3)
C2 0.021(3) 0.023(3) 0.018(3) -0.004(3) 0.008(2) -0.003(3)
C3 0.017(3) 0.022(3) 0.028(3) 0.003(3) 0.006(3) 0.005(3)
C4 0.022(3) 0.018(3) 0.028(3) 0.000(3) 0.010(3) -0.001(3)
C5 0.014(3) 0.015(3) 0.020(3) 0.001(2) 0.004(2) 0.002(2)
C6 0.024(3) 0.019(3) 0.022(3) -0.001(2) 0.010(3) -0.006(3)
C7 0.026(3) 0.015(3) 0.019(3) 0.000(2) 0.011(3) 0.004(3)
C8 0.022(3) 0.017(3) 0.022(3) 0.003(2) 0.007(3) -0.003(3)
C9 0.033(4) 0.022(3) 0.022(3) -0.006(3) 0.011(3) -0.004(3)
C10 0.044(4) 0.020(4) 0.033(4) -0.001(3) 0.021(3) 0.002(3)
C11 0.023(3) 0.023(3) 0.026(3) 0.002(3) 0.014(3) 0.006(3)
C12 0.024(3) 0.013(3) 0.023(3) -0.001(2) 0.008(3) 0.001(3)
C13 0.023(3) 0.019(3) 0.026(3) 0.000(3) 0.011(3) 0.001(3)
C14 0.017(3) 0.015(3) 0.025(3) 0.001(2) 0.007(2) 0.000(2)
C15 0.020(3) 0.019(3) 0.035(4) 0.004(3) 0.012(3) 0.000(3)
C16 0.020(3) 0.026(4) 0.029(3) 0.002(3) -0.001(3) -0.007(3)
C17 0.022(3) 0.025(4) 0.025(3) -0.004(3) 0.007(3) -0.002(3)
C18 0.024(3) 0.019(3) 0.023(3) -0.002(2) 0.005(3) 0.000(3)
C19 0.022(3) 0.017(3) 0.021(3) 0.000(2) 0.006(2) 0.000(3)
C20 0.031(4) 0.021(4) 0.020(3) -0.001(3) 0.007(3) -0.008(3)
C21 0.032(4) 0.017(3) 0.031(4) 0.000(3) 0.005(3) -0.010(3)
C22 0.034(4) 0.016(3) 0.033(4) -0.005(3) 0.013(3) 0.001(3)
C23 0.026(3) 0.012(3) 0.022(3) -0.004(2) 0.007(3) -0.004(3)
C24 0.036 0.036 0.036 0.000 0.014 0.000
C25 0.029 0.029 0.029 0.000 0.011 0.000
N7 0.029 0.029 0.029 0.000 0.011 0.000
C26 0.033 0.033 0.033 0.000 0.012 0.000

loop_
_atom_type_symbol
_atom_type_description
_atom_type_scat_dispersion_real
_atom_type_scat_dispersion_imag
_atom_type_scat_source
C C 0.0033 0.0016 'International Tables Vol C Tables 4.2.6.8 and 6.1.1.4'
H H 0.0000 0.0000 'International Tables Vol C Tables 4.2.6.8 and 6.1.1.4'
N N 0.0061 0.0033 'International Tables Vol C Tables 4.2.6.8 and 6.1.1.4'
O O 0.0106 0.0060 'International Tables Vol C Tables 4.2.6.8 and 6.1.1.4'
Fe Fe 0.3463 0.8444 'International Tables Vol C Tables 4.2.6.8 and 6.1.1.4'

loop_
_geom_angle_atom_site_label_1
_geom_angle_atom_site_label_2
_geom_angle_atom_site_label_3
_geom_angle
_geom_angle_site_symmetry_1
_geom_angle_site_symmetry_3
N2 Fe1 N3 83.6(2) . .
N2 Fe1 N5 93.9(2) . .
N3 Fe1 N5 91.8(2) . .
N2 Fe1 N1 82.5(2) . .
N3 Fe1 N1 166.0(2) . .
N5 Fe1 N1 87.6(2) . .
N2 Fe1 N4 165.5(2) . .
N3 Fe1 N4 82.1(2) . .
N5 Fe1 N4 88.5(2) . .
N1 Fe1 N4 111.9(2) . .
N2 Fe1 N6 93.3(2) . .
N3 Fe1 N6 93.3(2) . .
N5 Fe1 N6 171.6(2) . .
N1 Fe1 N6 88.96(19) . .
N4 Fe1 N6 85.59(19) . .
C1 N1 C5 116.5(5) . .
C1 N1 Fe1 131.7(4) . .
C5 N1 Fe1 111.8(4) . .
C6 N2 C7 124.8(5) . .
C6 N2 Fe1 119.7(4) . .
C7 N2 Fe1 115.5(4) . .
C13 N3 C12 125.4(5) . .
C13 N3 Fe1 119.2(4) . .
C12 N3 Fe1 115.3(4) . .
C18 N4 C14 117.7(5) . .
C18 N4 Fe1 131.1(4) . .
C14 N4 Fe1 111.1(4) . .
O3 N5 O4 120.4(5) . .
O3 N5 Fe1 122.2(4) . .
O4 N5 Fe1 117.3(4) . .
C23 N6 C19 116.4(5) . .
C23 N6 Fe1 122.7(4) . .
C19 N6 Fe1 120.9(4) . .
N1 C1 C2 123.1(5) . .
N1 C1 H1 118.5 . .
C2 C1 H1 118.5 . .
C1 C2 C3 120.0(5) . .
C1 C2 H2 120.0 . .
C3 C2 H2 120.0 . .
C2 C3 C4 118.1(6) . .
C2 C3 H3 120.9 . .
C4 C3 H3 120.9 . .
C5 C4 C3 119.3(6) . .
C5 C4 H4 120.3 . .
C3 C4 H4 120.3 . .
N1 C5 C4 122.9(5) . .
N1 C5 C6 115.6(5) . .
C4 C5 C6 121.5(5) . .
O1 C6 N2 128.9(6) . .
O1 C6 C5 121.1(5) . .
N2 C6 C5 110.0(5) . .
C8 C7 C12 120.2(5) . .
C8 C7 N2 127.1(5) . .
C12 C7 N2 112.6(5) . .
C9 C8 C7 118.8(6) . .
C9 C8 H8 120.6 . .
C7 C8 H8 120.6 . .
C8 C9 C10 121.4(6) . .
C8 C9 H9 119.3 . .
C10 C9 H9 119.3 . .
C11 C10 C9 120.5(6) . .
C11 C10 H10 119.7 . .
C9 C10 H10 119.7 . .
C10 C11 C12 118.8(6) . .
C10 C11 H11 120.6 . .
C12 C11 H11 120.6 . .
C11 C12 C7 120.2(5) . .
C11 C12 N3 127.2(5) . .
C7 C12 N3 112.5(5) . .
O2 C13 N3 127.7(6) . .
O2 C13 C14 121.4(5) . .
N3 C13 C14 110.9(5) . .
N4 C14 C15 122.1(5) . .
N4 C14 C13 116.0(5) . .
C15 C14 C13 121.9(5) . .
C16 C15 C14 119.0(6) . .
C16 C15 H15 120.5 . .
C14 C15 H15 120.5 . .
C15 C16 C17 119.5(6) . .
C15 C16 H16 120.2 . .
C17 C16 H16 120.2 . .
C16 C17 C18 118.8(6) . .
C16 C17 H17 120.6 . .
C18 C17 H17 120.6 . .
N4 C18 C17 122.8(6) . .
N4 C18 H18 118.6 . .
C17 C18 H18 118.6 . .
N6 C19 C20 123.0(6) . .
N6 C19 H19 118.5 . .
C20 C19 H19 118.5 . .
C19 C20 C21 119.4(6) . .
C19 C20 H20 120.3 . .
C21 C20 H20 120.3 . .
C20 C21 C22 118.8(6) . .
C20 C21 H21 120.6 . .
C22 C21 H21 120.6 . .
C23 C22 C21 118.5(6) . .
C23 C22 H22 120.7 . .
C21 C22 H22 120.7 . .
N6 C23 C22 123.8(6) . .
N6 C23 H23 118.1 . .
C22 C23 H23 118.1 . .
N7 C24 C25 0.0 . .
N7 C24 C26 122.0 . 3_556
C25 C24 C26 122.0 . 3_556
N7 C24 H24 119.0 . .
C25 C24 H24 119.0 . .
C26 C24 H24 119.0 3_556 .
C24 C25 C26 117.1 . .
C24 C25 H25 121.4 . .
C26 C25 H25 121.4 . .
C24 N7 C26 117.1 . .
C24 N7 H25 121.4 . .
C26 N7 H25 121.4 . .
N7 C26 C25 0.0 . .
N7 C26 C24 120.9 . 3_556
C25 C26 C24 120.9 . 3_556
N7 C26 H26 119.5 . .
C25 C26 H26 119.5 . .
C24 C26 H26 119.5 3_556 .

loop_
_geom_bond_atom_site_label_1
_geom_bond_atom_site_label_2
_geom_bond_distance
_geom_bond_site_symmetry_2
Fe1 N2 1.876(5) .
Fe1 N3 1.883(5) .
Fe1 N5 1.945(5) .
Fe1 N1 2.000(5) .
Fe1 N4 2.027(5) .
Fe1 N6 2.032(5) .
O1 C6 1.241(7) .
O2 C13 1.251(7) .
O3 N5 1.211(6) .
O4 N5 1.245(6) .
N1 C1 1.363(7) .
N1 C5 1.367(7) .
N2 C6 1.356(8) .
N2 C7 1.418(7) .
N3 C13 1.348(8) .
N3 C12 1.418(7) .
N4 C18 1.344(8) .
N4 C14 1.361(7) .
N6 C23 1.337(7) .
N6 C19 1.355(7) .
C1 C2 1.366(8) .
C1 H1 0.9500 .
C2 C3 1.382(8) .
C2 H2 0.9500 .
C3 C4 1.392(8) .
C3 H3 0.9500 .
C4 C5 1.378(8) .
C4 H4 0.9500 .
C5 C6 1.503(8) .
C7 C8 1.395(8) .
C7 C12 1.416(9) .
C8 C9 1.377(9) .
C8 H8 0.9500 .
C9 C10 1.403(9) .
C9 H9 0.9500 .
C10 C11 1.383(9) .
C10 H10 0.9500 .
C11 C12 1.402(8) .
C11 H11 0.9500 .
C13 C14 1.486(8) .
C14 C15 1.386(8) .
C15 C16 1.374(9) .
C15 H15 0.9500 .
C16 C17 1.378(9) .
C16 H16 0.9500 .
C17 C18 1.384(8) .
C17 H17 0.9500 .
C18 H18 0.9500 .
C19 C20 1.365(8) .
C19 H19 0.9500 .
C20 C21 1.370(9) .
C20 H20 0.9500 .
C21 C22 1.379(9) .
C21 H21 0.9500 .
C22 C23 1.373(9) .
C22 H22 0.9500 .
C23 H23 0.9500 .
C24 N7 1.3605 .
C24 C25 1.3605 .
C24 C26 1.3663 3_556
C24 H24 0.9500 .
C25 C26 1.3614 .
C25 H25 0.9500 .
N7 C26 1.3614 .
N7 H25 0.9500 .
C26 C24 1.3663 3_556
C26 H26 0.9500 .
